data_4001224
loop_
_publ_author_name
'Kim, Youngsik'
'Seo, In-seok'
'Martin, Steve W.'
'Baek, Jaewook'
'Shiv Halasyamani, P.'
'Arumugam, Nachiappan'
'Steinfink, Hugo'

_publ_section_title
;
 Characterization of New Infrared Nonlinear Optical Material with High
 Laser Damage Threshold, Li2Ga2GeS6
;
_journal_issue 19
_journal_name_full 'Chemistry of Materials'
_journal_page_first 6048
_journal_paper_doi 10.1021/cm8007304
_journal_volume 20
_journal_year 2008
_chemical_formula_sum 'Ga2 Ge Li S6'
_chemical_formula_weight 411.33
_chemical_name_systematic
;
 ?
;
_space_group_IT_number 43
_symmetry_space_group_name_Hall 'F 2 -2d'
_symmetry_space_group_name_H-M 'F d d 2'
_atom_sites_solution_hydrogens geom
_atom_sites_solution_primary direct
_atom_sites_solution_secondary difmap
_audit_creation_method SHELXL-97
_cell_angle_alpha 90.00
_cell_angle_beta 90.00
_cell_angle_gamma 90.00
_cell_formula_units_Z 8
_cell_length_a 11.943(5)
_cell_length_b 22.590(8)
_cell_length_c 6.805(2)
_cell_measurement_temperature 293(2)
_cell_volume 1835.9(11)
_computing_structure_refinement 'SHELXL-97 (Sheldrick, 1997)'
_diffrn_ambient_temperature 293(2)
_diffrn_measured_fraction_theta_full 0.905
_diffrn_measured_fraction_theta_max 0.905
_diffrn_radiation_monochromator graphite
_diffrn_radiation_source 'fine-focus sealed tube'
_diffrn_radiation_type MoK\a
_diffrn_radiation_wavelength 0.71073
_diffrn_reflns_av_R_equivalents 0.0000
_diffrn_reflns_av_sigmaI/netI 0.0679
_diffrn_reflns_limit_h_max 15
_diffrn_reflns_limit_h_min 0
_diffrn_reflns_limit_k_max 29
_diffrn_reflns_limit_k_min 0
_diffrn_reflns_limit_l_max 8
_diffrn_reflns_limit_l_min -8
_diffrn_reflns_number 951
_diffrn_reflns_theta_full 28.25
_diffrn_reflns_theta_max 28.25
_diffrn_reflns_theta_min 3.56
_exptl_absorpt_coefficient_mu 10.360
_exptl_absorpt_correction_type none
_exptl_crystal_density_diffrn 2.976
_exptl_crystal_density_method 'not measured'
_exptl_crystal_F_000 1544
_refine_diff_density_max 1.278
_refine_diff_density_min -1.106
_refine_diff_density_rms 0.231
_refine_ls_abs_structure_details 'Flack H D (1983), Acta Cryst. A39, 876-881'
_refine_ls_abs_structure_Flack 0.09(3)
_refine_ls_extinction_method none
_refine_ls_goodness_of_fit_ref 1.050
_refine_ls_hydrogen_treatment mixed
_refine_ls_matrix_type full
_refine_ls_number_parameters 46
_refine_ls_number_reflns 951
_refine_ls_number_restraints 1
_refine_ls_restrained_S_all 1.049
_refine_ls_R_factor_all 0.0459
_refine_ls_R_factor_gt 0.0459
_refine_ls_shift/su_max 0.000
_refine_ls_shift/su_mean 0.000
_refine_ls_structure_factor_coef Fsqd
_refine_ls_weighting_details 'calc w=1/[\s^2^(Fo^2^)+(0.0596P)^2^+46.4134P] where P=(Fo^2^+2Fc^2^)/3'
_refine_ls_weighting_scheme calc
_refine_ls_wR_factor_gt 0.1130
_refine_ls_wR_factor_ref 0.1130
_reflns_number_gt 951
_reflns_number_total 951
_reflns_threshold_expression >2sigma(I)
_cod_data_source_file cm8007304_si_001.cif
_cod_data_source_block mar04
_cod_original_cell_volume 1835.9(12)
_cod_database_code 4001224

loop_
_symmetry_equiv_pos_as_xyz
'x, y, z'
'-x, -y, z'
'x+1/4, -y+1/4, z+1/4'
'-x+1/4, y+1/4, z+1/4'
'x, y+1/2, z+1/2'
'-x, -y+1/2, z+1/2'
'x+1/4, -y+3/4, z+3/4'
'-x+1/4, y+3/4, z+3/4'
'x+1/2, y, z+1/2'
'-x+1/2, -y, z+1/2'
'x+3/4, -y+1/4, z+3/4'
'-x+3/4, y+1/4, z+3/4'
'x+1/2, y+1/2, z'
'-x+1/2, -y+1/2, z'
'x+3/4, -y+3/4, z+1/4'
'-x+3/4, y+3/4, z+1/4'

loop_
_atom_site_label
_atom_site_type_symbol
_atom_site_fract_x
_atom_site_fract_y
_atom_site_fract_z
_atom_site_U_iso_or_equiv
_atom_site_adp_type
_atom_site_occupancy
_atom_site_symmetry_multiplicity
_atom_site_calc_flag
_atom_site_refinement_flags
Ga1 Ga 0.12732(8) 0.36272(4) 0.94079(15) 0.0098(3) Uani 1 1 d .
Ge1 Ge 0.0000 0.5000 0.9149(2) 0.0132(3) Uani 1 2 d S
S1 S 0.04926(19) 0.42368(10) 0.7218(4) 0.0156(5) Uani 1 1 d .
S2 S 0.0577(2) 0.36982(11) 1.2436(4) 0.0156(5) Uani 1 1 d .
S3 S 0.0946(2) 0.27059(10) 0.8413(4) 0.0167(5) Uani 1 1 d .
Li1 Li 0.170(4) 0.453(2) 0.402(7) 0.097(12) Uiso 1 1 d .

loop_
_atom_site_aniso_label
_atom_site_aniso_U_11
_atom_site_aniso_U_22
_atom_site_aniso_U_33
_atom_site_aniso_U_23
_atom_site_aniso_U_13
_atom_site_aniso_U_12
Ga1 0.0073(4) 0.0084(4) 0.0137(5) -0.0013(3) 0.0013(4) 0.0001(3)
Ge1 0.0125(6) 0.0097(6) 0.0175(7) 0.000 0.000 0.0002(5)
S1 0.0159(11) 0.0148(10) 0.0162(11) -0.0031(9) -0.0024(10) 0.0017(9)
S2 0.0099(11) 0.0210(11) 0.0159(12) 0.0005(8) -0.0011(10) 0.0002(9)
S3 0.0132(11) 0.0104(11) 0.0264(13) -0.0045(9) 0.0047(10) -0.0009(9)

loop_
_atom_type_symbol
_atom_type_description
_atom_type_scat_dispersion_real
_atom_type_scat_dispersion_imag
_atom_type_scat_source
Li Li -0.0003 0.0001 'International Tables Vol C Tables 4.2.6.8 and 6.1.1.4'
S S 0.1246 0.1234 'International Tables Vol C Tables 4.2.6.8 and 6.1.1.4'
Ge Ge 0.1547 1.8001 'International Tables Vol C Tables 4.2.6.8 and 6.1.1.4'
Ga Ga 0.2307 1.6083 'International Tables Vol C Tables 4.2.6.8 and 6.1.1.4'

loop_
_geom_angle_atom_site_label_1
_geom_angle_atom_site_label_2
_geom_angle_atom_site_label_3
_geom_angle
_geom_angle_site_symmetry_1
_geom_angle_site_symmetry_3
S2 Ga1 S3 112.71(10) 7_554 .
S2 Ga1 S2 101.51(11) 7_554 .
S3 Ga1 S2 106.47(10) . .
S2 Ga1 S1 113.81(10) 7_554 .
S3 Ga1 S1 107.51(10) . .
S2 Ga1 S1 114.65(10) . .
S1 Ge1 S1 108.42(14) . 2_565
S1 Ge1 S3 104.70(9) . 4
S1 Ge1 S3 111.59(9) 2_565 4
S1 Ge1 S3 111.59(9) . 15_455
S1 Ge1 S3 104.70(9) 2_565 15_455
S3 Ge1 S3 115.77(16) 4 15_455
Ga1 S1 Ge1 101.11(11) . .
Ga1 S1 Li1 117.9(10) . .
Ge1 S1 Li1 115.1(10) . .
Ga1 S2 Ga1 103.01(11) 15_455 .
Ga1 S2 Li1 116.6(11) 15_455 1_556
Ga1 S2 Li1 104.4(11) . 1_556
Ga1 S3 Ge1 102.15(10) . 7_554
Ga1 S3 Li1 94.5(10) . 15_455
Ge1 S3 Li1 117.2(11) 7_554 15_455
Ga1 S3 Li1 108.2(10) . 8_545
Ge1 S3 Li1 111.3(10) 7_554 8_545
Li1 S3 Li1 119.8(9) 15_455 8_545
S3 Li1 S2 146(2) 7_554 1_554
S3 Li1 S3 109.2(16) 7_554 4_554
S2 Li1 S3 93.1(16) 1_554 4_554
S3 Li1 S1 95.0(16) 7_554 .
S2 Li1 S1 83.1(13) 1_554 .
S3 Li1 S1 139.7(19) 4_554 .

loop_
_geom_bond_atom_site_label_1
_geom_bond_atom_site_label_2
_geom_bond_distance
_geom_bond_site_symmetry_2
Ga1 S2 2.219(3) 7_554
Ga1 S3 2.223(3) .
Ga1 S2 2.228(3) .
Ga1 S1 2.233(3) .
Ge1 S1 2.246(3) .
Ge1 S1 2.246(3) 2_565
Ge1 S3 2.258(3) 4
Ge1 S3 2.258(3) 15_455
S1 Li1 2.69(5) .
S2 Ga1 2.219(3) 15_455
S2 Li1 2.54(5) 1_556
S3 Ge1 2.258(3) 7_554
S3 Li1 2.53(5) 15_455
S3 Li1 2.61(5) 8_545
Li1 S3 2.53(5) 7_554
Li1 S2 2.54(5) 1_554
Li1 S3 2.61(5) 4_554
